data_1565683
loop_
_publ_author_name
'Yuan, Fei'
'Yu, Hong-Shuai'
'Yuan, Chun-Mei'
'Zhou, Chun-Sheng'
'Li, Fei'
'Lu, Yu-Jiao'
'Ling, Xin-Yu'
'Wang, Jun'
'Singh, Amita'
'Kumar, Abhinav'

_publ_section_title
;
 Structures and photocatalytic properties of two Mn(II)-based coordination
 polymers
;
_journal_name_full 'Inorganica Chimica Acta'
_journal_page_first 119189
_journal_paper_doi 10.1016/j.ica.2019.119189
_journal_volume 499
_journal_year 2020
_chemical_formula_moiety 'C60 H56 Mn2 N8 O8'
_chemical_formula_sum 'C60 H56 Mn2 N8 O8'
_chemical_formula_weight 1127.00
_space_group_crystal_system triclinic
_space_group_IT_number 2
_space_group_name_Hall '-P 1'
_space_group_name_H-M_alt 'P -1'
_atom_sites_solution_hydrogens geom
_atom_sites_solution_primary dual
_cell_angle_alpha 112.117(4)
_cell_angle_beta 97.937(3)
_cell_angle_gamma 103.094(3)
_cell_formula_units_Z 2
_cell_length_a 9.5607(4)
_cell_length_b 17.4051(6)
_cell_length_c 18.0161(7)
_cell_measurement_reflns_used 4040
_cell_measurement_temperature 250.00(10)
_cell_measurement_theta_max 73.0820
_cell_measurement_theta_min 4.7300
_cell_volume 2621.0(2)
_computing_cell_refinement 'CrysAlisPro 1.171.39.46 (Rigaku OD, 2018)'
_computing_data_collection 'CrysAlisPro 1.171.39.46 (Rigaku OD, 2018)'
_computing_data_reduction 'CrysAlisPro 1.171.39.46 (Rigaku OD, 2018)'
_computing_molecular_graphics 'Olex2 (Dolomanov et al., 2009)'
_computing_publication_material 'Olex2 (Dolomanov et al., 2009)'
_computing_structure_refinement 'ShelXL (Sheldrick, 2015)'
_computing_structure_solution 'ShelXT (Sheldrick, 2015)'
_diffrn_ambient_environment N~2~
_diffrn_ambient_temperature 250.00(10)
_diffrn_detector 'CCD plate'
_diffrn_detector_area_resol_mean 10.6525
_diffrn_detector_type Atlas
_diffrn_measured_fraction_theta_full 0.991
_diffrn_measured_fraction_theta_max 0.991
_diffrn_measurement_details
;
List of Runs (angles in degrees, time in seconds):

  # Type    Start    End  Width  t~exp~   \w     \q     \k     \f   Frames
--------------------------------------------------------------------------
  1  \w   -108.00 -15.00   1.00    3.18    --  -39.95 -57.00 150.00   93
  2  \w    -91.00 -53.00   1.00    3.18    --  -39.95 125.00   0.00   38
  3  \w    -64.00  33.00   1.00    3.18    --  -39.95  57.00 -60.00   97
  4  \w    -64.00  34.00   1.00    3.18    --  -39.95  38.00  90.00   98
  5  \w     32.00 117.00   1.00   12.71    --  105.48-125.00  90.00   85
  6  \w     77.00 163.00   1.00   12.71    --  105.48  61.00-150.00   86
  7  \w     41.00  70.00   1.00   12.71    --  105.48-125.00-150.00   29
  8  \w     80.00 118.00   1.00   12.71    --  105.48  30.00 -90.00   38
  9  \w     36.00 138.00   1.00   12.71    --  105.48 -77.00  90.00  102
 10  \w     93.00 118.00   1.00   12.71    --  105.48-125.00-150.00   25
 11  \w     26.00 151.00   1.00   12.71    --  105.48 -15.00-150.00  125
;
_diffrn_measurement_device 'four-circle diffractometer'
_diffrn_measurement_device_type 'SuperNova, Dual, Cu at home/near, Atlas'
_diffrn_measurement_method '\w scans'
_diffrn_orient_matrix_type 'CrysAlisPro convention (1999,Acta A55,543-557)'
_diffrn_orient_matrix_UB_11 -0.0249280000
_diffrn_orient_matrix_UB_12 0.0891759000
_diffrn_orient_matrix_UB_13 0.0419547000
_diffrn_orient_matrix_UB_21 0.1382429000
_diffrn_orient_matrix_UB_22 0.0285751000
_diffrn_orient_matrix_UB_23 0.0704953000
_diffrn_orient_matrix_UB_31 0.0969047000
_diffrn_orient_matrix_UB_32 0.0357105000
_diffrn_orient_matrix_UB_33 -0.0482748000
_diffrn_radiation_monochromator mirror
_diffrn_radiation_probe x-ray
_diffrn_radiation_type CuK\a
_diffrn_radiation_wavelength 1.54184
_diffrn_reflns_av_R_equivalents 0.0291
_diffrn_reflns_av_unetI/netI 0.0462
_diffrn_reflns_Laue_measured_fraction_full 0.991
_diffrn_reflns_Laue_measured_fraction_max 0.991
_diffrn_reflns_limit_h_max 11
_diffrn_reflns_limit_h_min -9
_diffrn_reflns_limit_k_max 20
_diffrn_reflns_limit_k_min -16
_diffrn_reflns_limit_l_max 19
_diffrn_reflns_limit_l_min -21
_diffrn_reflns_number 14900
_diffrn_reflns_point_group_measured_fraction_full 0.991
_diffrn_reflns_point_group_measured_fraction_max 0.991
_diffrn_reflns_theta_full 66.598
_diffrn_reflns_theta_max 66.598
_diffrn_reflns_theta_min 4.735
_diffrn_source 'micro-focus sealed X-ray tube'
_diffrn_source_type 'SuperNova (Cu) X-ray Source'
_exptl_absorpt_coefficient_mu 4.460
_exptl_absorpt_correction_T_max 1.00000
_exptl_absorpt_correction_T_min 0.65410
_exptl_absorpt_correction_type multi-scan
_exptl_absorpt_process_details
;
CrysAlisPro 1.171.39.46 (Rigaku Oxford Diffraction, 2018)
Empirical absorption correction using spherical harmonics,
 implemented in SCALE3 ABSPACK scaling algorithm.
;
_exptl_crystal_density_diffrn 1.428
_exptl_crystal_description block
_exptl_crystal_F_000 1172
_exptl_crystal_size_max 0.18
_exptl_crystal_size_mid 0.17
_exptl_crystal_size_min 0.12
_refine_diff_density_max 0.658
_refine_diff_density_min -0.639
_refine_diff_density_rms 0.057
_refine_ls_extinction_coef .
_refine_ls_extinction_method none
_refine_ls_goodness_of_fit_ref 1.029
_refine_ls_hydrogen_treatment constr
_refine_ls_matrix_type full
_refine_ls_number_parameters 703
_refine_ls_number_reflns 9187
_refine_ls_number_restraints 12
_refine_ls_restrained_S_all 1.034
_refine_ls_R_factor_all 0.0692
_refine_ls_R_factor_gt 0.0495
_refine_ls_shift/su_max 0.001
_refine_ls_shift/su_mean 0.000
_refine_ls_structure_factor_coef Fsqd
_refine_ls_weighting_details 'w=1/[\s^2^(Fo^2^)+(0.0659P)^2^+0.9115P] where P=(Fo^2^+2Fc^2^)/3'
_refine_ls_weighting_scheme calc
_refine_ls_wR_factor_gt 0.1215
_refine_ls_wR_factor_ref 0.1375
_reflns_Friedel_coverage 0.000
_reflns_Friedel_fraction_full .
_reflns_Friedel_fraction_max .
_reflns_number_gt 7025
_reflns_number_total 9187
_reflns_threshold_expression 'I > 2\s(I)'
_cod_data_source_file ICA-2020-499-119189.cif
_cod_data_source_block 2
_cod_original_cell_volume 2620.94(19)
_cod_database_code 1565683
_chemical_oxdiff_usercomment C4A-C4-MGCL2
_shelx_space_group_comment
;
The symmetry employed for this shelxl refinement is uniquely defined
by the following loop, which should always be used as a source of
symmetry information in preference to the above space-group names.
They are only intended as comments.
;
_shelx_estimated_absorpt_t_max 0.617
_shelx_estimated_absorpt_t_min 0.501
_reflns_odcompleteness_completeness 86.01
_reflns_odcompleteness_iscentric 1
_reflns_odcompleteness_theta 66.97
_olex2_refinement_description
;
1. Fixed Uiso
 At 1.2 times of:
  All C(H) groups, All C(H,H) groups
2. Uiso/Uaniso restraints and constraints
Uanis(O3) \\sim Ueq, Uanis(O4) \\sim Ueq: with sigma of 0.01 and sigma for
terminal atoms of 0.02
3.a Secondary CH2 refined with riding coordinates:
 C18(H18A,H18B), C19(H19A,H19B), C20(H20A,H20B), C28(H28A,H28B), C29(H29A,
 H29B), C30(H30A,H30B), C31(H31A,H31B), C32(H32A,H32B), C33(H33A,H33B),
 C58(H58A,H58B), C59(H59A,H59B), C60(H60A,H60B)
3.b Aromatic/amide H refined with riding coordinates:
 C1(H1), C2(H2), C3(H3), C4(H4), C7(H7), C8(H8), C9(H9), C10(H10), C13(H13),
 C14(H14), C15(H15), C17(H17), C23(H23), C25(H25), C26(H26), C27(H27), C35(H35),
  C36(H36), C37(H37), C39(H39), C41(H41), C42(H42), C43(H43), C44(H44),
 C47(H47), C48(H48), C49(H49), C50(H50), C53(H53), C55(H55), C56(H56), C57(H57)
;
_olex2_submission_special_instructions 'No special instructions were received'
_oxdiff_exptl_absorpt_empirical_details
;
Empirical correction (ABSPACK) includes:
- Absorption correction using spherical harmonics
- Frame scaling
;
_oxdiff_exptl_absorpt_empirical_full_max 1.490
_oxdiff_exptl_absorpt_empirical_full_min 0.707

loop_
_space_group_symop_operation_xyz
'x, y, z'
'-x, -y, -z'

loop_
_atom_site_label
_atom_site_type_symbol
_atom_site_fract_x
_atom_site_fract_y
_atom_site_fract_z
_atom_site_U_iso_or_equiv
_atom_site_adp_type
_atom_site_occupancy
_atom_site_site_symmetry_order
_atom_site_calc_flag
_atom_site_refinement_flags_posn
_atom_site_refinement_flags_adp
_atom_site_refinement_flags_occupancy
_atom_site_disorder_assembly
_atom_site_disorder_group
Mn01 Mn 0.40635(5) 1.00238(3) 0.61723(3) 0.03394(13) Uani 1 1 d . . . . .
Mn02 Mn 0.55737(5) 0.00339(3) 0.88215(3) 0.03350(13) Uani 1 1 d . . . . .
O1 O 0.6098(2) 1.06951(13) 0.60252(14) 0.0464(5) Uani 1 1 d . . . . .
O2 O 0.6793(3) 1.10311(15) 0.50313(14) 0.0543(6) Uani 1 1 d . . . . .
O3 O 0.4816(4) 0.91124(18) 0.6475(2) 0.0846(10) Uani 1 1 d . U . . .
O4 O 0.5051(4) 0.89708(16) 0.76341(16) 0.0704(8) Uani 1 1 d . U . . .
O5 O 0.4585(3) 0.10567(14) 0.73839(14) 0.0510(6) Uani 1 1 d . . . . .
O6 O 0.4575(3) 0.09041(15) 0.85449(15) 0.0562(6) Uani 1 1 d . . . . .
O7 O 0.3607(3) -0.06888(13) 0.89741(15) 0.0485(6) Uani 1 1 d . . . . .
O8 O 0.3541(3) -0.11179(14) 0.99869(14) 0.0493(6) Uani 1 1 d . . . . .
N1 N 0.1712(3) 0.96712(17) 0.63849(18) 0.0469(7) Uani 1 1 d . . . . .
N2 N 0.2695(3) 1.08074(16) 0.57716(16) 0.0397(6) Uani 1 1 d . . . . .
N3 N 0.9032(3) 1.44105(17) 0.92191(16) 0.0428(6) Uani 1 1 d . . . . .
N4 N 0.5543(3) 0.54876(17) 0.7026(2) 0.0507(7) Uani 1 1 d . . . . .
N5 N 0.4133(3) 0.45489(16) 0.78726(18) 0.0443(6) Uani 1 1 d . . . . .
N6 N 0.7864(3) 0.0517(2) 0.8593(2) 0.0574(8) Uani 1 1 d . . . . .
N7 N 0.7185(3) -0.06884(17) 0.91879(17) 0.0434(6) Uani 1 1 d . . . . .
N8 N 0.0025(3) -0.42953(17) 0.57567(16) 0.0448(6) Uani 1 1 d . . . . .
C1 C 0.1241(5) 0.9058(3) 0.6651(3) 0.0623(10) Uani 1 1 d . . . . .
H1 H 0.1884 0.8762 0.6758 0.075 Uiso 1 1 calc R . . . .
C2 C -0.0168(5) 0.8849(3) 0.6772(3) 0.0736(13) Uani 1 1 d . . . . .
H2 H -0.0469 0.8418 0.6952 0.088 Uiso 1 1 calc R . . . .
C3 C -0.1110(5) 0.9287(3) 0.6621(3) 0.0703(12) Uani 1 1 d . . . . .
H3 H -0.2062 0.9155 0.6698 0.084 Uiso 1 1 calc R . . . .
C4 C -0.0643(4) 0.9926(2) 0.6354(2) 0.0585(9) Uani 1 1 d . . . . .
H4 H -0.1270 1.0233 0.6252 0.070 Uiso 1 1 calc R . . . .
C5 C 0.0781(4) 1.0100(2) 0.6241(2) 0.0429(7) Uani 1 1 d . . . . .
C6 C 0.1375(4) 1.0776(2) 0.5949(2) 0.0420(7) Uani 1 1 d . . . . .
C7 C 0.0620(4) 1.1339(2) 0.5869(3) 0.0588(10) Uani 1 1 d . . . . .
H7 H -0.0290 1.1311 0.6003 0.071 Uiso 1 1 calc R . . . .
C8 C 0.1220(5) 1.1943(3) 0.5590(3) 0.0642(11) Uani 1 1 d . . . . .
H8 H 0.0722 1.2327 0.5534 0.077 Uiso 1 1 calc R . . . .
C9 C 0.2546(4) 1.1971(2) 0.5396(3) 0.0565(9) Uani 1 1 d . . . . .
H9 H 0.2974 1.2374 0.5207 0.068 Uiso 1 1 calc R . . . .
C10 C 0.3247(4) 1.1389(2) 0.5487(2) 0.0498(8) Uani 1 1 d . . . . .
H10 H 0.4147 1.1402 0.5343 0.060 Uiso 1 1 calc R . . . .
C11 C 0.6715(3) 1.12158(18) 0.57563(18) 0.0352(6) Uani 1 1 d . . . . .
C12 C 0.7478(3) 1.21541(18) 0.63715(18) 0.0351(6) Uani 1 1 d . . . . .
C13 C 0.8256(3) 1.2739(2) 0.6114(2) 0.0409(7) Uani 1 1 d . . . . .
H13 H 0.8290 1.2560 0.5563 0.049 Uiso 1 1 calc R . . . .
C14 C 0.8981(4) 1.3589(2) 0.6674(2) 0.0459(8) Uani 1 1 d . . . . .
H14 H 0.9515 1.3980 0.6502 0.055 Uiso 1 1 calc R . . . .
C15 C 0.8914(4) 1.38581(19) 0.7488(2) 0.0429(7) Uani 1 1 d . . . . .
H15 H 0.9416 1.4430 0.7862 0.051 Uiso 1 1 calc R . . . .
C16 C 0.8111(3) 1.32903(19) 0.77618(19) 0.0392(7) Uani 1 1 d . . . . .
C17 C 0.7399(3) 1.24351(19) 0.71923(19) 0.0387(7) Uani 1 1 d . . . . .
H17 H 0.6860 1.2044 0.7363 0.046 Uiso 1 1 calc R . . . .
C18 C 0.7907(4) 1.3596(2) 0.8632(2) 0.0493(8) Uani 1 1 d . . . . .
H18A H 0.6935 1.3676 0.8624 0.059 Uiso 1 1 calc R . . . .
H18B H 0.7939 1.3146 0.8822 0.059 Uiso 1 1 calc R . . . .
C19 C 1.0356(4) 1.4247(2) 0.9539(2) 0.0498(8) Uani 1 1 d . . . . .
H19A H 1.0733 1.3929 0.9083 0.060 Uiso 1 1 calc R . . . .
H19B H 1.0116 1.3894 0.9838 0.060 Uiso 1 1 calc R . . . .
C20 C 0.8473(4) 1.4903(2) 0.9891(2) 0.0532(9) Uani 1 1 d . . . . .
H20A H 0.8189 1.4566 1.0199 0.064 Uiso 1 1 calc R . . . .
H20B H 0.7601 1.5020 0.9670 0.064 Uiso 1 1 calc R . . . .
C21 C 0.4996(3) 0.87143(18) 0.68999(19) 0.0356(6) Uani 1 1 d . . . . .
C22 C 0.5154(3) 0.78224(17) 0.64586(18) 0.0337(6) Uani 1 1 d . . . . .
C23 C 0.5782(3) 0.74380(19) 0.6907(2) 0.0395(7) Uani 1 1 d . . . . .
H23 H 0.6070 0.7724 0.7481 0.047 Uiso 1 1 calc R . . . .
C24 C 0.5989(4) 0.6632(2) 0.6511(2) 0.0475(8) Uani 1 1 d . . . . .
C25 C 0.5542(4) 0.6214(2) 0.5659(3) 0.0585(10) Uani 1 1 d . . . . .
H25 H 0.5685 0.5677 0.5385 0.070 Uiso 1 1 calc R . . . .
C26 C 0.4888(5) 0.6582(2) 0.5211(2) 0.0611(10) Uani 1 1 d . . . . .
H26 H 0.4567 0.6286 0.4638 0.073 Uiso 1 1 calc R . . . .
C27 C 0.4704(4) 0.7393(2) 0.5606(2) 0.0446(7) Uani 1 1 d . . . . .
H27 H 0.4281 0.7647 0.5300 0.054 Uiso 1 1 calc R . . . .
C28 C 0.6656(4) 0.6195(3) 0.6985(3) 0.0647(11) Uani 1 1 d . . . . .
H28A H 0.7382 0.5964 0.6723 0.078 Uiso 1 1 calc R . . . .
H28B H 0.7168 0.6625 0.7543 0.078 Uiso 1 1 calc R . . . .
C29 C 0.6250(4) 0.4978(2) 0.7338(3) 0.0619(11) Uani 1 1 d . . . . .
H29A H 0.6862 0.5345 0.7894 0.074 Uiso 1 1 calc R . . . .
H29B H 0.6885 0.4754 0.6991 0.074 Uiso 1 1 calc R . . . .
C30 C 0.5092(4) 0.4226(2) 0.7347(3) 0.0545(9) Uani 1 1 d . . . . .
H30A H 0.4499 0.3849 0.6788 0.065 Uiso 1 1 calc R . . . .
H30B H 0.5578 0.3887 0.7551 0.065 Uiso 1 1 calc R . . . .
C31 C 0.3435(4) 0.5064(2) 0.7556(3) 0.0529(9) Uani 1 1 d . . . . .
H31A H 0.2797 0.5289 0.7901 0.063 Uiso 1 1 calc R . . . .
H31B H 0.2825 0.4697 0.7000 0.063 Uiso 1 1 calc R . . . .
C32 C 0.4585(4) 0.5811(2) 0.7547(2) 0.0514(9) Uani 1 1 d . . . . .
H32A H 0.4098 0.6148 0.7340 0.062 Uiso 1 1 calc R . . . .
H32B H 0.5174 0.6190 0.8106 0.062 Uiso 1 1 calc R . . . .
C33 C 0.3018(4) 0.3824(2) 0.7881(2) 0.0511(8) Uani 1 1 d . . . . .
H33A H 0.2581 0.3386 0.7319 0.061 Uiso 1 1 calc R . . . .
H33B H 0.2237 0.4032 0.8099 0.061 Uiso 1 1 calc R . . . .
C34 C 0.3651(3) 0.34130(18) 0.8394(2) 0.0385(7) Uani 1 1 d . . . . .
C35 C 0.4077(4) 0.38568(19) 0.9248(2) 0.0445(8) Uani 1 1 d . . . . .
H35 H 0.3973 0.4409 0.9497 0.053 Uiso 1 1 calc R . . . .
C36 C 0.4653(4) 0.3498(2) 0.9739(2) 0.0462(8) Uani 1 1 d . . . . .
H36 H 0.4949 0.3811 1.0310 0.055 Uiso 1 1 calc R . . . .
C37 C 0.4787(3) 0.26659(18) 0.93725(18) 0.0372(6) Uani 1 1 d . . . . .
H37 H 0.5154 0.2415 0.9699 0.045 Uiso 1 1 calc R . . . .
C38 C 0.4373(3) 0.22148(17) 0.85232(17) 0.0306(6) Uani 1 1 d . . . . .
C39 C 0.3822(3) 0.25909(18) 0.80376(19) 0.0353(6) Uani 1 1 d . . . . .
H39 H 0.3563 0.2287 0.7465 0.042 Uiso 1 1 calc R . . . .
C40 C 0.4517(3) 0.13100(17) 0.81114(18) 0.0316(6) Uani 1 1 d . . . . .
C41 C 0.8211(5) 0.1181(3) 0.8380(3) 0.0769(14) Uani 1 1 d . . . . .
H41 H 0.7472 0.1417 0.8266 0.092 Uiso 1 1 calc R . . . .
C42 C 0.9606(5) 0.1528(3) 0.8321(3) 0.0813(14) Uani 1 1 d . . . . .
H42 H 0.9811 0.1993 0.8175 0.098 Uiso 1 1 calc R . . . .
C43 C 1.0688(5) 0.1178(3) 0.8483(3) 0.0797(14) Uani 1 1 d . . . . .
H43 H 1.1647 0.1407 0.8455 0.096 Uiso 1 1 calc R . . . .
C44 C 1.0349(4) 0.0479(3) 0.8690(3) 0.0654(11) Uani 1 1 d . . . . .
H44 H 1.1069 0.0226 0.8792 0.078 Uiso 1 1 calc R . . . .
C45 C 0.8921(4) 0.0165(2) 0.8740(2) 0.0482(8) Uani 1 1 d . . . . .
C46 C 0.8471(4) -0.0573(2) 0.8971(2) 0.0454(7) Uani 1 1 d . . . . .
C47 C 0.9330(4) -0.1117(3) 0.8960(3) 0.0628(10) Uani 1 1 d . . . . .
H47 H 1.0222 -0.1028 0.8807 0.075 Uiso 1 1 calc R . . . .
C48 C 0.8847(5) -0.1795(3) 0.9180(3) 0.0696(11) Uani 1 1 d . . . . .
H48 H 0.9400 -0.2174 0.9165 0.083 Uiso 1 1 calc R . . . .
C49 C 0.7548(4) -0.1899(3) 0.9417(3) 0.0603(10) Uani 1 1 d . . . . .
H49 H 0.7206 -0.2345 0.9574 0.072 Uiso 1 1 calc R . . . .
C50 C 0.6754(4) -0.1329(2) 0.9422(2) 0.0497(8) Uani 1 1 d . . . . .
H50 H 0.5880 -0.1393 0.9595 0.060 Uiso 1 1 calc R . . . .
C51 C 0.3221(3) -0.12448(18) 0.9248(2) 0.0374(7) Uani 1 1 d . . . . .
C52 C 0.2284(3) -0.21566(17) 0.86375(18) 0.0348(6) Uani 1 1 d . . . . .
C53 C 0.1910(4) -0.23740(19) 0.77967(19) 0.0408(7) Uani 1 1 d . . . . .
H53 H 0.2279 -0.1961 0.7606 0.049 Uiso 1 1 calc R . . . .
C54 C 0.0997(4) -0.31942(18) 0.7233(2) 0.0422(7) Uani 1 1 d . . . . .
C55 C 0.0498(4) -0.38071(18) 0.7533(2) 0.0424(7) Uani 1 1 d . . . . .
H55 H -0.0106 -0.4362 0.7166 0.051 Uiso 1 1 calc R . . . .
C56 C 0.0883(4) -0.36076(18) 0.8365(2) 0.0417(7) Uani 1 1 d . . . . .
H56 H 0.0543 -0.4028 0.8553 0.050 Uiso 1 1 calc R . . . .
C57 C 0.1775(3) -0.27814(19) 0.89215(19) 0.0391(7) Uani 1 1 d . . . . .
H57 H 0.2033 -0.2646 0.9483 0.047 Uiso 1 1 calc R . . . .
C58 C 0.0484(5) -0.3380(2) 0.6330(2) 0.0561(9) Uani 1 1 d . . . . .
H58A H -0.0340 -0.3152 0.6269 0.067 Uiso 1 1 calc R . . . .
H58B H 0.1285 -0.3067 0.6176 0.067 Uiso 1 1 calc R . . . .
C59 C -0.0814(5) -0.4434(2) 0.4957(2) 0.0555(9) Uani 1 1 d . . . . .
H59A H -0.0208 -0.4093 0.4733 0.067 Uiso 1 1 calc R . . . .
H59B H -0.1680 -0.4239 0.5024 0.067 Uiso 1 1 calc R . . . .
C60 C 0.1296(4) -0.4615(2) 0.5638(2) 0.0537(9) Uani 1 1 d . . . . .
H60A H 0.1855 -0.4538 0.6166 0.064 Uiso 1 1 calc R . . . .
H60B H 0.1939 -0.4278 0.5425 0.064 Uiso 1 1 calc R . . . .

loop_
_atom_site_aniso_label
_atom_site_aniso_U_11
_atom_site_aniso_U_22
_atom_site_aniso_U_33
_atom_site_aniso_U_23
_atom_site_aniso_U_13
_atom_site_aniso_U_12
Mn01 0.0456(3) 0.0225(2) 0.0286(3) 0.00524(18) 0.00819(19) 0.01134(19)
Mn02 0.0442(3) 0.0223(2) 0.0325(3) 0.00927(19) 0.0126(2) 0.00934(19)
O1 0.0470(12) 0.0306(11) 0.0452(13) 0.0046(10) 0.0067(10) 0.0042(9)
O2 0.0646(15) 0.0432(13) 0.0300(12) -0.0034(10) 0.0118(11) 0.0027(11)
O3 0.146(3) 0.0508(16) 0.070(2) 0.0283(15) 0.0189(19) 0.0546(19)
O4 0.120(2) 0.0417(14) 0.0450(16) 0.0070(11) 0.0293(15) 0.0304(15)
O5 0.0815(17) 0.0303(11) 0.0336(13) 0.0046(9) 0.0158(11) 0.0176(11)
O6 0.0904(19) 0.0429(13) 0.0500(14) 0.0243(11) 0.0229(13) 0.0357(13)
O7 0.0485(13) 0.0283(11) 0.0563(14) 0.0148(10) 0.0084(11) -0.0029(9)
O8 0.0608(14) 0.0322(11) 0.0339(13) 0.0021(9) 0.0014(10) 0.0027(10)
N1 0.0570(17) 0.0361(14) 0.0490(17) 0.0166(12) 0.0218(13) 0.0137(13)
N2 0.0400(14) 0.0385(14) 0.0418(15) 0.0171(12) 0.0089(11) 0.0148(11)
N3 0.0408(14) 0.0349(13) 0.0310(13) -0.0036(10) 0.0102(10) 0.0017(11)
N4 0.0522(16) 0.0371(14) 0.077(2) 0.0335(15) 0.0218(15) 0.0206(13)
N5 0.0491(15) 0.0316(13) 0.0617(18) 0.0241(13) 0.0169(13) 0.0201(12)
N6 0.0555(18) 0.0494(17) 0.080(2) 0.0339(17) 0.0335(16) 0.0173(15)
N7 0.0436(14) 0.0412(14) 0.0469(16) 0.0171(12) 0.0135(12) 0.0166(12)
N8 0.0578(16) 0.0326(13) 0.0306(14) 0.0041(11) 0.0062(12) 0.0080(12)
C1 0.079(3) 0.052(2) 0.068(3) 0.032(2) 0.036(2) 0.021(2)
C2 0.088(3) 0.055(2) 0.076(3) 0.027(2) 0.043(3) 0.007(2)
C3 0.059(2) 0.062(3) 0.079(3) 0.022(2) 0.031(2) 0.004(2)
C4 0.048(2) 0.055(2) 0.060(2) 0.0129(18) 0.0159(17) 0.0094(17)
C5 0.0431(17) 0.0367(16) 0.0396(17) 0.0069(13) 0.0118(14) 0.0099(14)
C6 0.0428(17) 0.0337(16) 0.0380(17) 0.0062(13) 0.0052(13) 0.0091(13)
C7 0.048(2) 0.052(2) 0.081(3) 0.026(2) 0.0212(19) 0.0246(17)
C8 0.067(2) 0.052(2) 0.084(3) 0.032(2) 0.016(2) 0.031(2)
C9 0.059(2) 0.0435(19) 0.069(3) 0.0279(18) 0.0130(19) 0.0156(17)
C10 0.0465(18) 0.050(2) 0.058(2) 0.0270(17) 0.0129(16) 0.0167(16)
C11 0.0297(14) 0.0268(14) 0.0371(17) 0.0043(12) 0.0048(12) 0.0048(11)
C12 0.0315(14) 0.0283(14) 0.0332(16) 0.0025(12) 0.0035(11) 0.0075(11)
C13 0.0437(16) 0.0393(17) 0.0351(16) 0.0107(13) 0.0111(13) 0.0117(14)
C14 0.0544(19) 0.0333(16) 0.0457(19) 0.0136(14) 0.0162(15) 0.0083(14)
C15 0.0448(17) 0.0263(14) 0.0442(18) 0.0048(13) 0.0113(14) 0.0037(13)
C16 0.0363(15) 0.0312(15) 0.0335(16) 0.0010(12) 0.0080(12) 0.0026(12)
C17 0.0390(15) 0.0289(15) 0.0389(17) 0.0083(13) 0.0097(13) 0.0036(12)
C18 0.0459(18) 0.0403(18) 0.0370(18) -0.0005(14) 0.0110(14) -0.0031(14)
C19 0.0484(19) 0.0346(16) 0.0448(19) -0.0049(14) 0.0114(15) 0.0111(14)
C20 0.0426(17) 0.051(2) 0.0394(18) -0.0064(15) 0.0096(14) 0.0105(16)
C21 0.0393(15) 0.0244(14) 0.0443(18) 0.0154(13) 0.0112(13) 0.0099(12)
C22 0.0368(15) 0.0241(13) 0.0386(16) 0.0117(12) 0.0133(12) 0.0068(11)
C23 0.0459(17) 0.0309(15) 0.0434(17) 0.0180(13) 0.0130(14) 0.0097(13)
C24 0.0449(17) 0.0311(16) 0.075(3) 0.0282(17) 0.0229(17) 0.0121(14)
C25 0.072(2) 0.0248(15) 0.077(3) 0.0131(17) 0.036(2) 0.0161(16)
C26 0.090(3) 0.0369(18) 0.040(2) 0.0040(15) 0.0246(19) 0.0069(19)
C27 0.058(2) 0.0332(16) 0.0377(17) 0.0147(14) 0.0104(15) 0.0068(14)
C28 0.051(2) 0.052(2) 0.113(4) 0.052(2) 0.024(2) 0.0231(18)
C29 0.059(2) 0.053(2) 0.103(3) 0.051(2) 0.033(2) 0.0329(19)
C30 0.063(2) 0.0392(18) 0.082(3) 0.0358(18) 0.032(2) 0.0291(17)
C31 0.053(2) 0.0418(18) 0.082(3) 0.0364(18) 0.0236(18) 0.0257(16)
C32 0.058(2) 0.0350(17) 0.072(2) 0.0281(17) 0.0182(18) 0.0230(16)
C33 0.0486(19) 0.0421(18) 0.070(2) 0.0294(17) 0.0139(17) 0.0182(15)
C34 0.0388(15) 0.0295(15) 0.0503(19) 0.0185(14) 0.0153(14) 0.0108(12)
C35 0.0511(18) 0.0239(14) 0.057(2) 0.0112(14) 0.0220(16) 0.0139(13)
C36 0.057(2) 0.0309(15) 0.0385(18) 0.0038(13) 0.0167(15) 0.0082(14)
C37 0.0436(16) 0.0313(15) 0.0350(16) 0.0130(13) 0.0116(13) 0.0086(13)
C38 0.0327(14) 0.0228(13) 0.0355(15) 0.0116(11) 0.0121(11) 0.0063(11)
C39 0.0397(15) 0.0263(14) 0.0356(16) 0.0112(12) 0.0089(12) 0.0059(12)
C40 0.0345(14) 0.0221(13) 0.0352(16) 0.0105(12) 0.0092(11) 0.0057(11)
C41 0.068(3) 0.065(3) 0.125(4) 0.059(3) 0.049(3) 0.022(2)
C42 0.075(3) 0.065(3) 0.112(4) 0.047(3) 0.046(3) 0.007(2)
C43 0.053(2) 0.085(3) 0.085(3) 0.030(3) 0.028(2) -0.007(2)
C44 0.047(2) 0.069(3) 0.066(3) 0.020(2) 0.0176(18) 0.0046(19)
C45 0.0436(18) 0.0482(19) 0.0453(19) 0.0127(15) 0.0159(15) 0.0096(15)
C46 0.0451(18) 0.0483(18) 0.0413(18) 0.0141(15) 0.0140(14) 0.0175(15)
C47 0.053(2) 0.076(3) 0.072(3) 0.031(2) 0.028(2) 0.034(2)
C48 0.072(3) 0.076(3) 0.082(3) 0.039(2) 0.028(2) 0.048(2)
C49 0.065(2) 0.062(2) 0.070(3) 0.036(2) 0.022(2) 0.031(2)
C50 0.0496(19) 0.0488(19) 0.060(2) 0.0290(17) 0.0178(16) 0.0198(16)
C51 0.0341(15) 0.0258(14) 0.0424(18) 0.0059(13) 0.0085(13) 0.0061(12)
C52 0.0321(14) 0.0241(14) 0.0381(17) 0.0040(12) 0.0093(12) 0.0058(11)
C53 0.0501(18) 0.0277(15) 0.0400(17) 0.0104(13) 0.0140(14) 0.0085(13)
C54 0.0531(19) 0.0259(15) 0.0387(17) 0.0056(13) 0.0119(14) 0.0090(13)
C55 0.0497(18) 0.0214(14) 0.0416(18) 0.0031(12) 0.0065(14) 0.0048(13)
C56 0.0525(18) 0.0244(14) 0.0443(18) 0.0127(13) 0.0120(14) 0.0080(13)
C57 0.0441(16) 0.0320(15) 0.0358(16) 0.0103(13) 0.0094(13) 0.0091(13)
C58 0.088(3) 0.0306(17) 0.0391(19) 0.0092(14) 0.0096(18) 0.0123(17)
C59 0.069(2) 0.050(2) 0.0368(19) 0.0077(16) 0.0042(16) 0.0235(18)
C60 0.053(2) 0.051(2) 0.0379(19) 0.0063(16) -0.0005(14) 0.0088(16)

loop_
_atom_type_symbol
_atom_type_description
_atom_type_scat_dispersion_real
_atom_type_scat_dispersion_imag
_atom_type_scat_source
C C 0.0181 0.0091 'International Tables Vol C Tables 4.2.6.8 and 6.1.1.4'
H H 0.0000 0.0000 'International Tables Vol C Tables 4.2.6.8 and 6.1.1.4'
N N 0.0311 0.0180 'International Tables Vol C Tables 4.2.6.8 and 6.1.1.4'
O O 0.0492 0.0322 'International Tables Vol C Tables 4.2.6.8 and 6.1.1.4'
Mn Mn -0.5299 2.8052 'International Tables Vol C Tables 4.2.6.8 and 6.1.1.4'

loop_
_geom_angle_atom_site_label_1
_geom_angle_atom_site_label_2
_geom_angle_atom_site_label_3
_geom_angle
_geom_angle_site_symmetry_1
_geom_angle_site_symmetry_3
O1 Mn01 O2 100.27(9) . 2_676
O1 Mn01 O5 87.25(9) . 1_565
O1 Mn01 N1 163.29(9) . .
O1 Mn01 N2 94.80(9) . .
O2 Mn01 O5 171.50(10) 2_676 1_565
O2 Mn01 N1 87.42(10) 2_676 .
O2 Mn01 N2 90.19(10) 2_676 .
O3 Mn01 O1 97.82(13) . .
O3 Mn01 O2 83.55(12) . 2_676
O3 Mn01 O5 99.43(11) . 1_565
O3 Mn01 N1 97.77(13) . .
O3 Mn01 N2 166.72(13) . .
O5 Mn01 N1 84.30(10) 1_565 .
O5 Mn01 N2 85.22(9) 1_565 .
N1 Mn01 N2 70.17(10) . .
O4 Mn02 O8 170.93(12) 1_545 2_657
O4 Mn02 N6 87.07(12) 1_545 .
O4 Mn02 N7 83.23(11) 1_545 .
O6 Mn02 O4 101.81(11) . 1_545
O6 Mn02 O8 82.86(10) . 2_657
O6 Mn02 N6 98.09(11) . .
O6 Mn02 N7 167.13(10) . .
O7 Mn02 O4 85.07(11) . 1_545
O7 Mn02 O6 94.56(10) . .
O7 Mn02 O8 102.42(9) . 2_657
O7 Mn02 N6 166.24(10) . .
O7 Mn02 N7 97.69(9) . .
O8 Mn02 N6 84.56(11) 2_657 .
O8 Mn02 N7 90.63(10) 2_657 .
N6 Mn02 N7 70.14(10) . .
C11 O1 Mn01 146.6(2) . .
C11 O2 Mn01 140.4(2) . 2_676
C21 O3 Mn01 154.5(3) . .
C21 O4 Mn02 148.9(2) . 1_565
C40 O5 Mn01 149.7(2) . 1_545
C40 O6 Mn02 144.7(2) . .
C51 O7 Mn02 138.9(2) . .
C51 O8 Mn02 138.1(2) . 2_657
C1 N1 Mn01 122.8(3) . .
C1 N1 C5 118.4(3) . .
C5 N1 Mn01 118.8(2) . .
C6 N2 Mn01 118.3(2) . .
C6 N2 C10 117.8(3) . .
C10 N2 Mn01 123.1(2) . .
C19 N3 C18 111.1(3) . .
C20 N3 C18 112.1(3) . .
C20 N3 C19 110.3(3) . .
C29 N4 C28 110.7(3) . .
C29 N4 C32 108.9(3) . .
C32 N4 C28 112.0(3) . .
C30 N5 C31 108.2(3) . .
C30 N5 C33 110.4(3) . .
C31 N5 C33 110.9(3) . .
C41 N6 Mn02 122.3(3) . .
C41 N6 C45 118.4(3) . .
C45 N6 Mn02 119.0(2) . .
C46 N7 Mn02 116.3(2) . .
C50 N7 Mn02 123.4(2) . .
C50 N7 C46 118.6(3) . .
C58 N8 C60 111.4(3) . .
C59 N8 C58 110.8(3) . .
C59 N8 C60 108.5(3) . .
N1 C1 H1 118.9 . .
N1 C1 C2 122.3(4) . .
C2 C1 H1 118.9 . .
C1 C2 H2 120.5 . .
C3 C2 C1 118.9(4) . .
C3 C2 H2 120.5 . .
C2 C3 H3 120.1 . .
C2 C3 C4 119.7(4) . .
C4 C3 H3 120.1 . .
C3 C4 H4 120.8 . .
C3 C4 C5 118.5(4) . .
C5 C4 H4 120.8 . .
N1 C5 C4 122.1(3) . .
N1 C5 C6 115.7(3) . .
C4 C5 C6 122.1(3) . .
N2 C6 C5 116.0(3) . .
N2 C6 C7 121.7(3) . .
C7 C6 C5 122.3(3) . .
C6 C7 H7 120.2 . .
C8 C7 C6 119.6(3) . .
C8 C7 H7 120.2 . .
C7 C8 H8 120.4 . .
C9 C8 C7 119.2(4) . .
C9 C8 H8 120.4 . .
C8 C9 H9 120.7 . .
C8 C9 C10 118.6(4) . .
C10 C9 H9 120.7 . .
N2 C10 C9 123.2(3) . .
N2 C10 H10 118.4 . .
C9 C10 H10 118.4 . .
O1 C11 C12 117.7(3) . .
O2 C11 O1 125.9(3) . .
O2 C11 C12 116.4(3) . .
C13 C12 C11 119.7(3) . .
C13 C12 C17 119.5(3) . .
C17 C12 C11 120.7(3) . .
C12 C13 H13 120.0 . .
C14 C13 C12 120.1(3) . .
C14 C13 H13 120.0 . .
C13 C14 H14 120.0 . .
C15 C14 C13 120.0(3) . .
C15 C14 H14 120.0 . .
C14 C15 H15 119.4 . .
C14 C15 C16 121.3(3) . .
C16 C15 H15 119.4 . .
C15 C16 C18 121.9(3) . .
C17 C16 C15 118.0(3) . .
C17 C16 C18 119.9(3) . .
C12 C17 H17 119.5 . .
C16 C17 C12 121.1(3) . .
C16 C17 H17 119.5 . .
N3 C18 C16 113.5(3) . .
N3 C18 H18A 108.9 . .
N3 C18 H18B 108.9 . .
C16 C18 H18A 108.9 . .
C16 C18 H18B 108.9 . .
H18A C18 H18B 107.7 . .
N3 C19 H19A 109.6 . .
N3 C19 H19B 109.6 . .
N3 C19 C20 110.2(3) . 2_787
H19A C19 H19B 108.1 . .
C20 C19 H19A 109.6 2_787 .
C20 C19 H19B 109.6 2_787 .
N3 C20 C19 110.3(3) . 2_787
N3 C20 H20A 109.6 . .
N3 C20 H20B 109.6 . .
C19 C20 H20A 109.6 2_787 .
C19 C20 H20B 109.6 2_787 .
H20A C20 H20B 108.1 . .
O3 C21 C22 116.3(3) . .
O4 C21 O3 126.2(3) . .
O4 C21 C22 117.6(3) . .
C23 C22 C21 119.9(3) . .
C27 C22 C21 120.4(3) . .
C27 C22 C23 119.7(3) . .
C22 C23 H23 119.6 . .
C22 C23 C24 120.9(3) . .
C24 C23 H23 119.6 . .
C23 C24 C28 121.9(4) . .
C25 C24 C23 118.7(3) . .
C25 C24 C28 119.3(3) . .
C24 C25 H25 119.6 . .
C26 C25 C24 120.7(3) . .
C26 C25 H25 119.6 . .
C25 C26 H26 119.8 . .
C25 C26 C27 120.4(3) . .
C27 C26 H26 119.8 . .
C22 C27 C26 119.5(3) . .
C22 C27 H27 120.2 . .
C26 C27 H27 120.2 . .
N4 C28 C24 112.6(3) . .
N4 C28 H28A 109.1 . .
N4 C28 H28B 109.1 . .
C24 C28 H28A 109.1 . .
C24 C28 H28B 109.1 . .
H28A C28 H28B 107.8 . .
N4 C29 H29A 109.6 . .
N4 C29 H29B 109.6 . .
N4 C29 C30 110.4(3) . .
H29A C29 H29B 108.1 . .
C30 C29 H29A 109.6 . .
C30 C29 H29B 109.6 . .
N5 C30 C29 110.5(3) . .
N5 C30 H30A 109.6 . .
N5 C30 H30B 109.6 . .
C29 C30 H30A 109.6 . .
C29 C30 H30B 109.6 . .
H30A C30 H30B 108.1 . .
N5 C31 H31A 109.5 . .
N5 C31 H31B 109.5 . .
N5 C31 C32 110.9(3) . .
H31A C31 H31B 108.0 . .
C32 C31 H31A 109.5 . .
C32 C31 H31B 109.5 . .
N4 C32 C31 110.4(3) . .
N4 C32 H32A 109.6 . .
N4 C32 H32B 109.6 . .
C31 C32 H32A 109.6 . .
C31 C32 H32B 109.6 . .
H32A C32 H32B 108.1 . .
N5 C33 H33A 109.1 . .
N5 C33 H33B 109.1 . .
N5 C33 C34 112.7(3) . .
H33A C33 H33B 107.8 . .
C34 C33 H33A 109.1 . .
C34 C33 H33B 109.1 . .
C35 C34 C33 119.9(3) . .
C35 C34 C39 118.1(3) . .
C39 C34 C33 122.0(3) . .
C34 C35 H35 119.2 . .
C36 C35 C34 121.5(3) . .
C36 C35 H35 119.2 . .
C35 C36 H36 120.2 . .
C35 C36 C37 119.7(3) . .
C37 C36 H36 120.2 . .
C36 C37 H37 120.2 . .
C38 C37 C36 119.7(3) . .
C38 C37 H37 120.2 . .
C37 C38 C39 120.0(3) . .
C37 C38 C40 120.6(3) . .
C39 C38 C40 119.5(3) . .
C34 C39 C38 121.0(3) . .
C34 C39 H39 119.5 . .
C38 C39 H39 119.5 . .
O5 C40 O6 126.5(3) . .
O5 C40 C38 116.9(3) . .
O6 C40 C38 116.6(3) . .
N6 C41 H41 118.5 . .
N6 C41 C42 123.0(4) . .
C42 C41 H41 118.5 . .
C41 C42 H42 120.8 . .
C43 C42 C41 118.5(4) . .
C43 C42 H42 120.8 . .
C42 C43 H43 120.2 . .
C42 C43 C44 119.6(4) . .
C44 C43 H43 120.2 . .
C43 C44 H44 120.7 . .
C45 C44 C43 118.7(4) . .
C45 C44 H44 120.7 . .
N6 C45 C44 121.8(4) . .
N6 C45 C46 116.1(3) . .
C44 C45 C46 122.1(4) . .
N7 C46 C45 116.5(3) . .
N7 C46 C47 121.5(3) . .
C47 C46 C45 122.0(3) . .
C46 C47 H47 120.4 . .
C46 C47 C48 119.3(4) . .
C48 C47 H47 120.4 . .
C47 C48 H48 120.5 . .
C49 C48 C47 119.1(4) . .
C49 C48 H48 120.4 . .
C48 C49 H49 120.7 . .
C48 C49 C50 118.6(4) . .
C50 C49 H49 120.7 . .
N7 C50 C49 122.9(3) . .
N7 C50 H50 118.5 . .
C49 C50 H50 118.5 . .
O7 C51 C52 118.1(3) . .
O8 C51 O7 125.6(3) . .
O8 C51 C52 116.3(3) . .
C53 C52 C51 120.8(3) . .
C53 C52 C57 119.3(3) . .
C57 C52 C51 119.8(3) . .
C52 C53 H53 119.2 . .
C52 C53 C54 121.6(3) . .
C54 C53 H53 119.2 . .
C53 C54 C55 118.0(3) . .
C53 C54 C58 120.0(3) . .
C55 C54 C58 121.9(3) . .
C54 C55 H55 119.4 . .
C56 C55 C54 121.2(3) . .
C56 C55 H55 119.4 . .
C55 C56 H56 119.9 . .
C55 C56 C57 120.1(3) . .
C57 C56 H56 119.9 . .
C52 C57 H57 120.1 . .
C56 C57 C52 119.8(3) . .
C56 C57 H57 120.1 . .
N8 C58 C54 114.9(3) . .
N8 C58 H58A 108.5 . .
N8 C58 H58B 108.5 . .
C54 C58 H58A 108.5 . .
C54 C58 H58B 108.5 . .
H58A C58 H58B 107.5 . .
N8 C59 H59A 109.5 . .
N8 C59 H59B 109.5 . .
N8 C59 C60 110.9(3) . 2_546
H59A C59 H59B 108.0 . .
C60 C59 H59A 109.5 2_546 .
C60 C59 H59B 109.5 2_546 .
N8 C60 C59 111.2(3) . 2_546
N8 C60 H60A 109.4 . .
N8 C60 H60B 109.4 . .
C59 C60 H60A 109.4 2_546 .
C59 C60 H60B 109.4 2_546 .
H60A C60 H60B 108.0 . .

loop_
_geom_bond_atom_site_label_1
_geom_bond_atom_site_label_2
_geom_bond_distance
_geom_bond_site_symmetry_2
Mn01 O1 2.136(2) .
Mn01 O2 2.139(2) 2_676
Mn01 O3 2.096(3) .
Mn01 O5 2.141(2) 1_565
Mn01 N1 2.317(3) .
Mn01 N2 2.320(3) .
Mn02 O4 2.134(2) 1_545
Mn02 O6 2.132(2) .
Mn02 O7 2.127(2) .
Mn02 O8 2.147(2) 2_657
Mn02 N6 2.312(3) .
Mn02 N7 2.368(3) .
O1 C11 1.253(4) .
O2 Mn01 2.139(2) 2_676
O2 C11 1.240(4) .
O3 C21 1.229(4) .
O4 Mn02 2.134(2) 1_565
O4 C21 1.215(4) .
O5 Mn01 2.141(2) 1_545
O5 C40 1.232(4) .
O6 C40 1.238(4) .
O7 C51 1.251(4) .
O8 Mn02 2.147(2) 2_657
O8 C51 1.245(4) .
N1 C1 1.342(5) .
N1 C5 1.342(4) .
N2 C6 1.338(4) .
N2 C10 1.339(4) .
N3 C18 1.467(4) .
N3 C19 1.449(5) .
N3 C20 1.446(4) .
N4 C28 1.466(4) .
N4 C29 1.449(4) .
N4 C32 1.453(5) .
N5 C30 1.458(4) .
N5 C31 1.458(4) .
N5 C33 1.462(4) .
N6 C41 1.338(5) .
N6 C45 1.339(5) .
N7 C46 1.335(4) .
N7 C50 1.335(4) .
N8 C58 1.455(4) .
N8 C59 1.451(4) .
N8 C60 1.456(5) .
C1 H1 0.9300 .
C1 C2 1.382(6) .
C2 H2 0.9300 .
C2 C3 1.365(7) .
C3 H3 0.9300 .
C3 C4 1.380(6) .
C4 H4 0.9300 .
C4 C5 1.387(5) .
C5 C6 1.492(5) .
C6 C7 1.379(5) .
C7 H7 0.9300 .
C7 C8 1.375(6) .
C8 H8 0.9300 .
C8 C9 1.356(6) .
C9 H9 0.9300 .
C9 C10 1.380(5) .
C10 H10 0.9300 .
C11 C12 1.517(4) .
C12 C13 1.383(4) .
C12 C17 1.391(4) .
C13 H13 0.9300 .
C13 C14 1.380(4) .
C14 H14 0.9300 .
C14 C15 1.377(5) .
C15 H15 0.9300 .
C15 C16 1.392(4) .
C16 C17 1.389(4) .
C16 C18 1.510(4) .
C17 H17 0.9300 .
C18 H18A 0.9700 .
C18 H18B 0.9700 .
C19 H19A 0.9700 .
C19 H19B 0.9700 .
C19 C20 1.511(4) 2_787
C20 C19 1.511(4) 2_787
C20 H20A 0.9700 .
C20 H20B 0.9700 .
C21 C22 1.508(4) .
C22 C23 1.385(4) .
C22 C27 1.382(4) .
C23 H23 0.9300 .
C23 C24 1.389(4) .
C24 C25 1.381(6) .
C24 C28 1.507(5) .
C25 H25 0.9300 .
C25 C26 1.373(6) .
C26 H26 0.9300 .
C26 C27 1.387(5) .
C27 H27 0.9300 .
C28 H28A 0.9700 .
C28 H28B 0.9700 .
C29 H29A 0.9700 .
C29 H29B 0.9700 .
C29 C30 1.518(5) .
C30 H30A 0.9700 .
C30 H30B 0.9700 .
C31 H31A 0.9700 .
C31 H31B 0.9700 .
C31 C32 1.507(5) .
C32 H32A 0.9700 .
C32 H32B 0.9700 .
C33 H33A 0.9700 .
C33 H33B 0.9700 .
C33 C34 1.507(5) .
C34 C35 1.385(5) .
C34 C39 1.389(4) .
C35 H35 0.9300 .
C35 C36 1.382(5) .
C36 H36 0.9300 .
C36 C37 1.392(4) .
C37 H37 0.9300 .
C37 C38 1.379(4) .
C38 C39 1.390(4) .
C38 C40 1.515(4) .
C39 H39 0.9300 .
C41 H41 0.9300 .
C41 C42 1.370(6) .
C42 H42 0.9300 .
C42 C43 1.366(7) .
C43 H43 0.9300 .
C43 C44 1.384(7) .
C44 H44 0.9300 .
C44 C45 1.379(5) .
C45 C46 1.488(5) .
C46 C47 1.383(5) .
C47 H47 0.9300 .
C47 C48 1.384(6) .
C48 H48 0.9300 .
C48 C49 1.365(6) .
C49 H49 0.9300 .
C49 C50 1.378(5) .
C50 H50 0.9300 .
C51 C52 1.517(4) .
C52 C53 1.387(4) .
C52 C57 1.389(4) .
C53 H53 0.9300 .
C53 C54 1.389(4) .
C54 C55 1.390(5) .
C54 C58 1.518(5) .
C55 H55 0.9300 .
C55 C56 1.378(5) .
C56 H56 0.9300 .
C56 C57 1.387(4) .
C57 H57 0.9300 .
C58 H58A 0.9700 .
C58 H58B 0.9700 .
C59 H59A 0.9700 .
C59 H59B 0.9700 .
C59 C60 1.511(5) 2_546
C60 C59 1.512(5) 2_546
C60 H60A 0.9700 .
C60 H60B 0.9700 .
